data_4342276
loop_
_publ_author_name
'Lui, Melanie W.'
'Merten, Christian'
'Ferguson, Michael J.'
'McDonald, Robert'
'Xu, Yunjie'
'Rivard, Eric'

_publ_section_title
;
 Contrasting reactivities of silicon and germanium complexes supported by
 an N-heterocyclic guanidine ligand.
;
_journal_issue 4
_journal_name_full 'Inorganic chemistry'
_journal_page_first 2040
_journal_page_last 2049
_journal_paper_doi 10.1021/ic5029838
_journal_volume 54
_journal_year 2015
_chemical_formula_moiety 'C62 H92 K2 N6 O2 Si'
_chemical_formula_sum 'C62 H92 K2 N6 O2 Si'
_chemical_formula_weight 1059.70
_chemical_name_systematic
; 
 ? 
;
_space_group_crystal_system orthorhombic
_space_group_IT_number 56
_space_group_name_Hall '-P 2ab 2ac'
_space_group_name_H-M_alt 'P c c n'
_symmetry_space_group_name_Hall '-P 2ab 2ac'
_symmetry_space_group_name_H-M 'P c c n'
_atom_sites_solution_hydrogens geom
_audit_creation_method SHELXL-2013
_cell_angle_alpha 90
_cell_angle_beta 90
_cell_angle_gamma 90
_cell_formula_units_Z 4
_cell_length_a 15.5900(2)
_cell_length_b 17.6069(3)
_cell_length_c 22.2395(3)
_cell_measurement_reflns_used 9894
_cell_measurement_temperature 173(2)
_cell_measurement_theta_max 70.09
_cell_measurement_theta_min 3.79
_cell_volume 6104.56(15)
_computing_cell_refinement 'Bruker SAINT'
_computing_data_collection 'Bruker APEX2'
_computing_data_reduction 'Bruker SAINT'
_computing_molecular_graphics 'Bruker SHELXTL'
_computing_publication_material 'Bruker SHELXTL'
_computing_structure_refinement 'SHELXL-2013 (Sheldrick, 2013)'
_computing_structure_solution 'SHELXS-97 (Sheldrick, 2008)'
_diffrn_ambient_temperature 173(2)
_diffrn_measured_fraction_theta_full 1.000
_diffrn_measured_fraction_theta_max 0.999
_diffrn_measurement_device_type 'Bruker APEX-II CCD'
_diffrn_measurement_method '\f and \w scans'
_diffrn_radiation_type CuK\a
_diffrn_radiation_wavelength 1.54178
_diffrn_reflns_av_R_equivalents 0.0623
_diffrn_reflns_av_unetI/netI 0.0442
_diffrn_reflns_Laue_measured_fraction_full 1.000
_diffrn_reflns_Laue_measured_fraction_max 0.999
_diffrn_reflns_limit_h_max 19
_diffrn_reflns_limit_h_min -18
_diffrn_reflns_limit_k_max 21
_diffrn_reflns_limit_k_min -21
_diffrn_reflns_limit_l_max 27
_diffrn_reflns_limit_l_min -27
_diffrn_reflns_number 38659
_diffrn_reflns_point_group_measured_fraction_full 1.000
_diffrn_reflns_point_group_measured_fraction_max 0.999
_diffrn_reflns_theta_full 67.679
_diffrn_reflns_theta_max 70.247
_diffrn_reflns_theta_min 3.787
_exptl_absorpt_coefficient_mu 1.904
_exptl_absorpt_correction_T_max 1.0000
_exptl_absorpt_correction_T_min 0.4263
_exptl_absorpt_correction_type numerical
_exptl_absorpt_process_details 'SADABS (Sheldrick, 2008)'
_exptl_crystal_colour yellow
_exptl_crystal_density_diffrn 1.153
_exptl_crystal_description needle
_exptl_crystal_F_000 2296
_exptl_crystal_size_max 0.480
_exptl_crystal_size_mid 0.092
_exptl_crystal_size_min 0.065
_refine_diff_density_max 0.429
_refine_diff_density_min -0.525
_refine_diff_density_rms 0.057
_refine_ls_extinction_method none
_refine_ls_goodness_of_fit_ref 1.032
_refine_ls_hydrogen_treatment constr
_refine_ls_matrix_type full
_refine_ls_number_parameters 345
_refine_ls_number_reflns 5820
_refine_ls_number_restraints 2
_refine_ls_restrained_S_all 1.032
_refine_ls_R_factor_all 0.0520
_refine_ls_R_factor_gt 0.0475
_refine_ls_shift/su_max 0.006
_refine_ls_shift/su_mean 0.000
_refine_ls_structure_factor_coef Fsqd
_refine_ls_weighting_details
; 
 w=1/[\s^2^(Fo^2^)+(0.0867P)^2^+1.9641P] 
 where P=(Fo^2^+2Fc^2^)/3 
;
_refine_ls_weighting_scheme calc
_refine_ls_wR_factor_gt 0.1318
_refine_ls_wR_factor_ref 0.1384
_reflns_Friedel_coverage 0.000
_reflns_number_gt 5207
_reflns_number_total 5820
_reflns_threshold_expression 'I > 2\s(I)'
_cod_data_source_file ic5029838_si_002.cif
_cod_data_source_block riv1363
_cod_depositor_comments 'Adding full bibliography for 4342273--4342281.cif.'
_cod_database_code 4342276
_shelx_space_group_comment
; 
The symmetry employed for this shelxl refinement is uniquely defined 
by the following loop, which should always be used as a source of 
symmetry information in preference to the above space-group names. 
They are only intended as comments. 
;
_shelx_estimated_absorpt_t_min 0.462
_shelx_estimated_absorpt_t_max 0.886
_shelxl_version_number 2013-2

loop_
_space_group_symop_operation_xyz
'x, y, z'
'-x+1/2, -y+1/2, z'
'-x, y+1/2, -z+1/2'
'x+1/2, -y, -z+1/2'
'-x, -y, -z'
'x-1/2, y-1/2, -z'
'x, -y-1/2, z-1/2'
'-x-1/2, y, z-1/2'

loop_
_atom_site_label
_atom_site_type_symbol
_atom_site_fract_x
_atom_site_fract_y
_atom_site_fract_z
_atom_site_U_iso_or_equiv
_atom_site_adp_type
_atom_site_occupancy
_atom_site_site_symmetry_order
_atom_site_calc_flag
_atom_site_refinement_flags_posn
_atom_site_refinement_flags_adp
_atom_site_refinement_flags_occupancy
_atom_site_disorder_assembly
_atom_site_disorder_group
K K 0.27236(3) 0.42630(2) 0.13473(2) 0.03558(14) Uani 1 1 d . . . . .
Si Si 0.2500 0.2500 0.07319(2) 0.02087(15) Uani 1 2 d S T P . .
O1A O 0.2618(2) 0.5790(2) 0.13141(10) 0.0545(7) Uani 0.8 1 d . . P A 1
O1B O 0.2632(11) 0.5815(10) 0.1521(6) 0.0545(7) Uani 0.2 1 d D . P A 2
N1 N 0.33404(8) 0.28524(7) 0.11446(5) 0.0238(3) Uani 1 1 d . . . . .
N2 N 0.41269(9) 0.28422(8) 0.20703(6) 0.0307(3) Uani 1 1 d . . . . .
N3 N 0.33687(9) 0.18011(8) 0.18510(6) 0.0317(3) Uani 1 1 d . . . . .
C1 C 0.35733(9) 0.25030(8) 0.16474(7) 0.0242(3) Uani 1 1 d . . . . .
C2 C 0.42358(12) 0.23357(11) 0.25446(8) 0.0426(4) Uani 1 1 d . . . . .
H2 H 0.4567 0.2410 0.2898 0.051 Uiso 1 1 calc R U . . .
C3 C 0.37728(12) 0.17184(11) 0.23969(8) 0.0416(4) Uani 1 1 d . . . . .
H3 H 0.3730 0.1277 0.2641 0.050 Uiso 1 1 calc R U . . .
C11 C 0.44740(11) 0.35960(10) 0.20488(7) 0.0332(4) Uani 1 1 d . . . . .
C12 C 0.52051(12) 0.37375(12) 0.16903(8) 0.0421(4) Uani 1 1 d . . . . .
C13 C 0.54868(15) 0.44873(14) 0.16389(10) 0.0565(6) Uani 1 1 d . . . . .
H13 H 0.5963 0.4600 0.1387 0.068 Uiso 1 1 calc R U . . .
C14 C 0.50880(17) 0.50665(14) 0.19460(11) 0.0606(6) Uani 1 1 d . . . . .
H14 H 0.5275 0.5576 0.1892 0.073 Uiso 1 1 calc R U . . .
C15 C 0.44193(15) 0.49110(12) 0.23311(10) 0.0505(5) Uani 1 1 d . . . . .
H15 H 0.4173 0.5312 0.2559 0.061 Uiso 1 1 calc R U . . .
C16 C 0.40950(12) 0.41752(10) 0.23942(8) 0.0377(4) Uani 1 1 d . . . . .
C17 C 0.56948(14) 0.30943(15) 0.13961(10) 0.0543(5) Uani 1 1 d . . . . .
H17 H 0.5269 0.2749 0.1200 0.065 Uiso 1 1 calc R U . . .
C18 C 0.61816(18) 0.26358(18) 0.18699(13) 0.0737(7) Uani 1 1 d . . . . .
H18A H 0.6481 0.2213 0.1675 0.088 Uiso 1 1 calc R U . . .
H18B H 0.5776 0.2436 0.2167 0.088 Uiso 1 1 calc R U . . .
H18C H 0.6600 0.2964 0.2071 0.088 Uiso 1 1 calc R U . . .
C19 C 0.63323(15) 0.3354(2) 0.09150(12) 0.0734(8) Uani 1 1 d . . . . .
H19A H 0.6029 0.3648 0.0607 0.088 Uiso 1 1 calc R U . . .
H19B H 0.6601 0.2909 0.0729 0.088 Uiso 1 1 calc R U . . .
H19C H 0.6775 0.3672 0.1101 0.088 Uiso 1 1 calc R U . . .
C20 C 0.33838(12) 0.40166(11) 0.28474(8) 0.0424(4) Uani 1 1 d . . . . .
H20 H 0.3065 0.3553 0.2715 0.051 Uiso 1 1 calc R U . . .
C21 C 0.37711(16) 0.38612(16) 0.34704(10) 0.0590(6) Uani 1 1 d . . . . .
H21A H 0.4176 0.3437 0.3443 0.071 Uiso 1 1 calc R U . . .
H21B H 0.3312 0.3732 0.3753 0.071 Uiso 1 1 calc R U . . .
H21C H 0.4073 0.4316 0.3612 0.071 Uiso 1 1 calc R U . . .
C22 C 0.27408(15) 0.46701(13) 0.29127(10) 0.0541(5) Uani 1 1 d . . . . .
H22A H 0.2480 0.4779 0.2521 0.065 Uiso 1 1 calc R U . . .
H22B H 0.3039 0.5124 0.3060 0.065 Uiso 1 1 calc R U . . .
H22C H 0.2292 0.4525 0.3199 0.065 Uiso 1 1 calc R U . . .
C31 C 0.28037(10) 0.16077(8) 0.02486(6) 0.0255(3) Uani 1 1 d . . . . .
C32 C 0.36023(11) 0.12110(9) 0.02849(7) 0.0303(3) Uani 1 1 d . . . . .
C33 C 0.36573(13) 0.04559(10) 0.00868(8) 0.0405(4) Uani 1 1 d . . . . .
H33 H 0.4187 0.0193 0.0127 0.049 Uiso 1 1 calc R U . . .
C34 C 0.29707(15) 0.00849(10) -0.01634(9) 0.0469(5) Uani 1 1 d . . . . .
H34 H 0.3016 -0.0434 -0.0276 0.056 Uiso 1 1 calc R U . . .
C35 C 0.22133(13) 0.04768(10) -0.02488(8) 0.0406(4) Uani 1 1 d . . . . .
H35 H 0.1744 0.0232 -0.0440 0.049 Uiso 1 1 calc R U . . .
C36 C 0.21282(11) 0.12302(9) -0.00567(7) 0.0300(3) Uani 1 1 d . . . . .
C37 C 0.44427(11) 0.15646(10) 0.04903(8) 0.0360(4) Uani 1 1 d . . . . .
H37 H 0.4314 0.2077 0.0661 0.043 Uiso 1 1 calc R U . . .
C38 C 0.49167(14) 0.11024(12) 0.09694(10) 0.0491(5) Uani 1 1 d . . . . .
H38A H 0.4546 0.1039 0.1322 0.059 Uiso 1 1 calc R U . . .
H38B H 0.5442 0.1370 0.1087 0.059 Uiso 1 1 calc R U . . .
H38C H 0.5065 0.0603 0.0806 0.059 Uiso 1 1 calc R U . . .
C39 C 0.50351(14) 0.16707(12) -0.00571(10) 0.0503(5) Uani 1 1 d . . . . .
H39A H 0.5577 0.1900 0.0073 0.060 Uiso 1 1 calc R U . . .
H39B H 0.4756 0.2004 -0.0351 0.060 Uiso 1 1 calc R U . . .
H39C H 0.5149 0.1176 -0.0242 0.060 Uiso 1 1 calc R U . . .
C40 C 0.13005(11) 0.16340(9) -0.02224(7) 0.0333(4) Uani 1 1 d . . . . .
H40 H 0.1310 0.2145 -0.0026 0.040 Uiso 1 1 calc R U . . .
C41 C 0.12703(15) 0.17598(13) -0.09017(9) 0.0498(5) Uani 1 1 d . . . . .
H41A H 0.0740 0.2027 -0.1008 0.060 Uiso 1 1 calc R U . . .
H41B H 0.1286 0.1268 -0.1108 0.060 Uiso 1 1 calc R U . . .
H41C H 0.1765 0.2065 -0.1026 0.060 Uiso 1 1 calc R U . . .
C42 C 0.05028(14) 0.12218(14) -0.00045(11) 0.0554(5) Uani 1 1 d . . . . .
H42A H -0.0008 0.1508 -0.0125 0.066 Uiso 1 1 calc R U . . .
H42B H 0.0519 0.1179 0.0435 0.066 Uiso 1 1 calc R U . . .
H42C H 0.0483 0.0713 -0.0183 0.066 Uiso 1 1 calc R U . . .
C51A C 0.3354(3) 0.6156(2) 0.1024(2) 0.0879(12) Uani 0.8 1 d . . P A 1
H51A H 0.3774 0.5759 0.0912 0.105 Uiso 0.8 1 calc R U P A 1
H51B H 0.3155 0.6399 0.0647 0.105 Uiso 0.8 1 calc R U P A 1
C52A C 0.3773(3) 0.6707(3) 0.1375(3) 0.1107(17) Uani 0.8 1 d . . P A 1
H52A H 0.4221 0.6953 0.1135 0.133 Uiso 0.8 1 calc R U P A 1
H52B H 0.4034 0.6463 0.1726 0.133 Uiso 0.8 1 calc R U P A 1
H52C H 0.3357 0.7089 0.1508 0.133 Uiso 0.8 1 calc R U P A 1
C53A C 0.1876(3) 0.6227(2) 0.1371(2) 0.0898(13) Uani 0.8 1 d . . P A 1
H53A H 0.1675 0.6393 0.0970 0.108 Uiso 0.8 1 calc R U P A 1
H53B H 0.1994 0.6684 0.1617 0.108 Uiso 0.8 1 calc R U P A 1
C54A C 0.1210(4) 0.5751(3) 0.1666(4) 0.0910(15) Uani 0.8 1 d . . P A 1
H54A H 0.0679 0.6044 0.1706 0.109 Uiso 0.8 1 calc R U P A 1
H54B H 0.1411 0.5598 0.2066 0.109 Uiso 0.8 1 calc R U P A 1
H54C H 0.1103 0.5298 0.1422 0.109 Uiso 0.8 1 calc R U P A 1
C51B C 0.3213(12) 0.6354(10) 0.1403(9) 0.0879(12) Uani 0.2 1 d D . P A 2
H51C H 0.3790 0.6135 0.1474 0.105 Uiso 0.2 1 calc R U P A 2
H51D H 0.3133 0.6768 0.1699 0.105 Uiso 0.2 1 calc R U P A 2
C52B C 0.3208(12) 0.6722(10) 0.0744(10) 0.1107(17) Uani 0.2 1 d D . P A 2
H52D H 0.3650 0.7116 0.0720 0.133 Uiso 0.2 1 calc R U P A 2
H52E H 0.2644 0.6947 0.0665 0.133 Uiso 0.2 1 calc R U P A 2
H52F H 0.3326 0.6327 0.0445 0.133 Uiso 0.2 1 calc R U P A 2
C53B C 0.2057(10) 0.6169(9) 0.1840(10) 0.0898(13) Uani 0.2 1 d D . P A 2
H53C H 0.2156 0.6723 0.1807 0.108 Uiso 0.2 1 calc R U P A 2
H53D H 0.2129 0.6026 0.2268 0.108 Uiso 0.2 1 calc R U P A 2
C54B C 0.1102(16) 0.5986(16) 0.1639(19) 0.0910(15) Uani 0.2 1 d D . P A 2
H54D H 0.0701 0.6215 0.1926 0.109 Uiso 0.2 1 calc R U P A 2
H54E H 0.1017 0.5435 0.1630 0.109 Uiso 0.2 1 calc R U P A 2
H54F H 0.1000 0.6196 0.1237 0.109 Uiso 0.2 1 calc R U P A 2

loop_
_atom_site_aniso_label
_atom_site_aniso_U_11
_atom_site_aniso_U_22
_atom_site_aniso_U_33
_atom_site_aniso_U_23
_atom_site_aniso_U_13
_atom_site_aniso_U_12
K 0.0496(3) 0.0231(2) 0.0339(2) -0.00379(12) -0.00425(15) 0.00116(14)
Si 0.0262(3) 0.0188(3) 0.0176(3) 0.000 0.000 0.00161(19)
O1A 0.0621(11) 0.0338(8) 0.0675(19) 0.0006(16) 0.0093(15) -0.0033(7)
O1B 0.0621(11) 0.0338(8) 0.0675(19) 0.0006(16) 0.0093(15) -0.0033(7)
N1 0.0267(6) 0.0231(6) 0.0215(6) 0.0002(4) 0.0007(5) 0.0001(5)
N2 0.0306(7) 0.0349(7) 0.0265(6) 0.0031(5) -0.0056(5) -0.0040(5)
N3 0.0346(7) 0.0281(6) 0.0322(7) 0.0079(5) -0.0047(5) 0.0021(5)
C1 0.0229(7) 0.0268(7) 0.0230(7) -0.0015(5) 0.0011(5) 0.0022(6)
C2 0.0427(10) 0.0527(10) 0.0323(9) 0.0120(8) -0.0141(7) -0.0045(8)
C3 0.0439(10) 0.0418(9) 0.0391(9) 0.0170(7) -0.0104(8) -0.0006(8)
C11 0.0324(8) 0.0403(9) 0.0269(7) 0.0014(6) -0.0087(6) -0.0101(7)
C12 0.0351(9) 0.0576(11) 0.0335(9) -0.0027(8) -0.0035(7) -0.0139(8)
C13 0.0504(12) 0.0709(14) 0.0483(11) 0.0009(10) 0.0015(9) -0.0319(11)
C14 0.0683(15) 0.0535(12) 0.0600(13) -0.0024(10) -0.0047(11) -0.0317(11)
C15 0.0573(12) 0.0426(10) 0.0518(11) -0.0072(8) -0.0067(10) -0.0133(9)
C16 0.0376(9) 0.0418(9) 0.0336(9) -0.0017(7) -0.0084(7) -0.0085(7)
C17 0.0353(10) 0.0782(15) 0.0494(12) -0.0128(10) 0.0045(8) -0.0089(10)
C18 0.0507(14) 0.092(2) 0.0782(17) 0.0014(15) 0.0063(12) 0.0120(13)
C19 0.0400(12) 0.120(2) 0.0601(14) -0.0123(15) 0.0099(10) -0.0126(14)
C20 0.0394(9) 0.0477(10) 0.0401(10) -0.0068(8) -0.0008(8) -0.0025(8)
C21 0.0579(13) 0.0786(16) 0.0406(11) 0.0024(10) 0.0054(10) 0.0018(11)
C22 0.0551(13) 0.0572(12) 0.0500(12) -0.0181(10) -0.0006(9) 0.0049(10)
C31 0.0354(8) 0.0227(7) 0.0185(7) -0.0005(5) 0.0037(6) 0.0022(6)
C32 0.0387(9) 0.0279(7) 0.0243(7) -0.0011(6) 0.0056(6) 0.0058(6)
C33 0.0516(11) 0.0309(8) 0.0390(9) -0.0059(7) 0.0047(8) 0.0123(8)
C34 0.0681(13) 0.0262(8) 0.0464(11) -0.0100(7) 0.0037(10) 0.0053(8)
C35 0.0558(11) 0.0316(9) 0.0344(9) -0.0077(7) -0.0002(8) -0.0047(8)
C36 0.0408(9) 0.0274(7) 0.0219(7) -0.0033(6) 0.0028(6) -0.0020(6)
C37 0.0341(9) 0.0349(8) 0.0389(9) -0.0046(7) 0.0038(7) 0.0091(7)
C38 0.0445(10) 0.0502(11) 0.0525(11) -0.0035(9) -0.0043(9) 0.0177(9)
C39 0.0443(11) 0.0483(11) 0.0583(12) -0.0034(9) 0.0176(9) 0.0058(9)
C40 0.0375(9) 0.0344(8) 0.0279(8) -0.0052(6) -0.0043(6) -0.0031(7)
C41 0.0571(12) 0.0599(12) 0.0324(9) 0.0007(8) -0.0067(8) 0.0043(10)
C42 0.0421(11) 0.0630(13) 0.0611(13) 0.0048(10) 0.0041(10) -0.0073(10)
C51A 0.093(3) 0.064(2) 0.107(3) 0.009(2) 0.027(2) -0.0173(19)
C52A 0.072(3) 0.074(2) 0.185(6) -0.004(3) 0.023(3) -0.012(2)
C53A 0.076(2) 0.0589(19) 0.134(4) 0.000(2) -0.011(2) 0.0198(18)
C54A 0.053(2) 0.101(4) 0.119(3) -0.018(3) 0.009(2) 0.027(2)
C51B 0.093(3) 0.064(2) 0.107(3) 0.009(2) 0.027(2) -0.0173(19)
C52B 0.072(3) 0.074(2) 0.185(6) -0.004(3) 0.023(3) -0.012(2)
C53B 0.076(2) 0.0589(19) 0.134(4) 0.000(2) -0.011(2) 0.0198(18)
C54B 0.053(2) 0.101(4) 0.119(3) -0.018(3) 0.009(2) 0.027(2)

loop_
_atom_type_symbol
_atom_type_description
_atom_type_scat_dispersion_real
_atom_type_scat_dispersion_imag
_atom_type_scat_source
C C 0.0181 0.0091 'International Tables Vol C Tables 4.2.6.8 and 6.1.1.4'
H H 0.0000 0.0000 'International Tables Vol C Tables 4.2.6.8 and 6.1.1.4'
N N 0.0311 0.0180 'International Tables Vol C Tables 4.2.6.8 and 6.1.1.4'
O O 0.0492 0.0322 'International Tables Vol C Tables 4.2.6.8 and 6.1.1.4'
Si Si 0.2541 0.3302 'International Tables Vol C Tables 4.2.6.8 and 6.1.1.4'
K K 0.3868 1.0657 'International Tables Vol C Tables 4.2.6.8 and 6.1.1.4'

loop_
_geom_angle_atom_site_label_1
_geom_angle_atom_site_label_2
_geom_angle_atom_site_label_3
_geom_angle
_geom_angle_site_symmetry_1
_geom_angle_site_symmetry_3
O1A K N1 159.17(7) . .
N1 K O1B 162.0(3) . .
O1A K N3 130.44(7) . 2
N1 K N3 70.38(4) . 2
O1B K N3 125.5(3) . 2
N1 Si N1 115.31(8) . 2
N1 Si C31 113.48(6) . .
N1 Si C31 100.83(6) 2 .
N1 Si C31 100.83(6) . 2
N1 Si C31 113.48(6) 2 2
C31 Si C31 113.55(9) . 2
C53A O1A C51A 116.4(4) . .
C53A O1A K 126.8(3) . .
C51A O1A K 113.8(2) . .
C53B O1B C51B 103.4(17) . .
C53B O1B K 125.8(12) . .
C51B O1B K 129.8(13) . .
C1 N1 Si 119.49(10) . .
C1 N1 K 112.52(9) . .
Si N1 K 98.62(5) . .
C2 N2 C1 108.00(13) . .
C2 N2 C11 124.92(14) . .
C1 N2 C11 126.93(13) . .
C1 N3 C3 106.48(14) . .
C1 N3 K 128.84(10) . 2
C3 N3 K 124.56(11) . 2
N1 C1 N3 129.81(14) . .
N1 C1 N2 122.25(13) . .
N3 C1 N2 107.93(13) . .
C3 C2 N2 105.50(15) . .
C2 C3 N3 112.07(15) . .
C16 C11 C12 121.27(16) . .
C16 C11 N2 119.61(15) . .
C12 C11 N2 119.10(16) . .
C13 C12 C11 117.82(19) . .
C13 C12 C17 120.88(19) . .
C11 C12 C17 121.23(18) . .
C14 C13 C12 121.2(2) . .
C13 C14 C15 120.2(2) . .
C14 C15 C16 121.4(2) . .
C15 C16 C11 117.72(18) . .
C15 C16 C20 119.96(18) . .
C11 C16 C20 122.26(16) . .
C12 C17 C18 110.32(19) . .
C12 C17 C19 113.9(2) . .
C18 C17 C19 108.5(2) . .
C16 C20 C22 113.63(18) . .
C16 C20 C21 110.07(16) . .
C22 C20 C21 107.77(17) . .
C36 C31 C32 116.40(13) . .
C36 C31 Si 117.29(11) . .
C32 C31 Si 124.78(11) . .
C33 C32 C31 119.88(16) . .
C33 C32 C37 115.45(15) . .
C31 C32 C37 124.55(13) . .
C34 C33 C32 122.07(17) . .
C33 C34 C35 119.01(16) . .
C34 C35 C36 120.84(18) . .
C35 C36 C31 121.32(16) . .
C35 C36 C40 116.75(15) . .
C31 C36 C40 121.84(14) . .
C32 C37 C38 114.03(15) . .
C32 C37 C39 109.21(15) . .
C38 C37 C39 108.98(16) . .
C36 C40 C42 113.24(15) . .
C36 C40 C41 109.51(15) . .
C42 C40 C41 111.07(16) . .
C52A C51A O1A 115.0(4) . .
O1A C53A C54A 107.9(3) . .
O1B C51B C52B 117.5(17) . .
O1B C53B C54B 113.3(19) . .

loop_
_geom_bond_atom_site_label_1
_geom_bond_atom_site_label_2
_geom_bond_distance
_geom_bond_site_symmetry_2
K O1A 2.694(4) .
K N1 2.7013(12) .
K O1B 2.762(18) .
K N3 2.7685(15) 2
Si N1 1.7158(12) .
Si N1 1.7158(12) 2
Si C31 1.9615(14) .
Si C31 1.9615(14) 2
O1A C53A 1.395(5) .
O1A C51A 1.467(5) .
O1B C53B 1.303(18) .
O1B C51B 1.338(18) .
N1 C1 1.3269(19) .
N2 C2 1.391(2) .
N2 C1 1.4093(19) .
N2 C11 1.434(2) .
N3 C1 1.3543(19) .
N3 C3 1.375(2) .
N3 K 2.7686(15) 2
C2 C3 1.345(3) .
C11 C16 1.407(3) .
C11 C12 1.413(2) .
C12 C13 1.396(3) .
C12 C17 1.514(3) .
C13 C14 1.376(4) .
C14 C15 1.377(3) .
C15 C16 1.398(3) .
C16 C20 1.524(3) .
C17 C18 1.529(4) .
C17 C19 1.530(3) .
C20 C22 1.533(3) .
C20 C21 1.536(3) .
C31 C36 1.418(2) .
C31 C32 1.430(2) .
C32 C33 1.403(2) .
C32 C37 1.521(2) .
C33 C34 1.372(3) .
C34 C35 1.381(3) .
C35 C36 1.400(2) .
C36 C40 1.519(2) .
C37 C38 1.531(3) .
C37 C39 1.539(3) .
C40 C42 1.519(3) .
C40 C41 1.528(2) .
C51A C52A 1.406(6) .
C53A C54A 1.487(9) .
C51B C52B 1.60(2) .
C53B C54B 1.59(3) .

loop_
_geom_torsion_atom_site_label_1
_geom_torsion_atom_site_label_2
_geom_torsion_atom_site_label_3
_geom_torsion_atom_site_label_4
_geom_torsion
_geom_torsion_site_symmetry_1
N1 K O1A C53A 154.9(3) .
N3 K O1A C53A -22.9(3) 2
N1 K O1A C51A -4.8(4) .
N3 K O1A C51A 177.4(2) 2
N1 K O1B C53B -151.2(13) .
N3 K O1B C53B -1.8(18) 2
N1 K O1B C51B 16(2) .
N3 K O1B C51B 164.9(14) 2
N1 Si N1 C1 38.01(10) 2
C31 Si N1 C1 -77.58(12) .
C31 Si N1 C1 160.64(11) 2
N1 Si N1 K -84.04(4) 2
C31 Si N1 K 160.36(5) .
C31 Si N1 K 38.59(6) 2
O1A K N1 C1 116.1(2) .
O1B K N1 C1 88.1(9) .
N3 K N1 C1 -65.72(10) 2
O1A K N1 Si -116.91(18) .
O1B K N1 Si -144.9(9) .
N3 K N1 Si 61.28(5) 2
Si N1 C1 N3 14.9(2) .
K N1 C1 N3 129.81(14) .
Si N1 C1 N2 -166.30(11) .
K N1 C1 N2 -51.41(16) .
C3 N3 C1 N1 -179.63(16) .
K N3 C1 N1 -3.5(2) 2
C3 N3 C1 N2 1.45(18) .
K N3 C1 N2 177.60(10) 2
C2 N2 C1 N1 179.43(15) .
C11 N2 C1 N1 3.7(2) .
C2 N2 C1 N3 -1.55(18) .
C11 N2 C1 N3 -177.26(15) .
C1 N2 C2 C3 1.0(2) .
C11 N2 C2 C3 176.81(17) .
N2 C2 C3 N3 -0.1(2) .
C1 N3 C3 C2 -0.9(2) .
K N3 C3 C2 -177.22(13) 2
C2 N2 C11 C16 -75.3(2) .
C1 N2 C11 C16 99.73(19) .
C2 N2 C11 C12 103.2(2) .
C1 N2 C11 C12 -81.8(2) .
C16 C11 C12 C13 -6.6(3) .
N2 C11 C12 C13 174.87(16) .
C16 C11 C12 C17 170.37(17) .
N2 C11 C12 C17 -8.1(2) .
C11 C12 C13 C14 2.6(3) .
C17 C12 C13 C14 -174.4(2) .
C12 C13 C14 C15 2.6(4) .
C13 C14 C15 C16 -3.8(4) .
C14 C15 C16 C11 -0.2(3) .
C14 C15 C16 C20 177.0(2) .
C12 C11 C16 C15 5.5(3) .
N2 C11 C16 C15 -176.06(16) .
C12 C11 C16 C20 -171.62(16) .
N2 C11 C16 C20 6.9(2) .
C13 C12 C17 C18 106.0(2) .
C11 C12 C17 C18 -71.0(2) .
C13 C12 C17 C19 -16.4(3) .
C11 C12 C17 C19 166.72(18) .
C15 C16 C20 C22 35.0(2) .
C11 C16 C20 C22 -147.94(17) .
C15 C16 C20 C21 -85.9(2) .
C11 C16 C20 C21 91.1(2) .
N1 Si C31 C36 173.44(11) .
N1 Si C31 C36 49.55(12) 2
C31 Si C31 C36 -72.18(11) 2
N1 Si C31 C32 8.12(15) .
N1 Si C31 C32 -115.78(13) 2
C31 Si C31 C32 122.49(14) 2
C36 C31 C32 C33 -7.2(2) .
Si C31 C32 C33 158.25(13) .
C36 C31 C32 C37 168.56(14) .
Si C31 C32 C37 -26.0(2) .
C31 C32 C33 C34 2.3(3) .
C37 C32 C33 C34 -173.85(17) .
C32 C33 C34 C35 3.1(3) .
C33 C34 C35 C36 -3.2(3) .
C34 C35 C36 C31 -2.1(3) .
C34 C35 C36 C40 174.53(17) .
C32 C31 C36 C35 7.2(2) .
Si C31 C36 C35 -159.41(13) .
C32 C31 C36 C40 -169.30(14) .
Si C31 C36 C40 24.13(19) .
C33 C32 C37 C38 -53.6(2) .
C31 C32 C37 C38 130.49(16) .
C33 C32 C37 C39 68.58(19) .
C31 C32 C37 C39 -107.34(17) .
C35 C36 C40 C42 56.3(2) .
C31 C36 C40 C42 -127.09(17) .
C35 C36 C40 C41 -68.3(2) .
C31 C36 C40 C41 108.36(17) .
C53A O1A C51A C52A 73.3(5) .
K O1A C51A C52A -124.8(4) .
C51A O1A C53A C54A 179.2(5) .
K O1A C53A C54A 20.0(6) .
C53B O1B C51B C52B -103(2) .
K O1B C51B C52B 88(2) .
C51B O1B C53B C54B 135(2) .
K O1B C53B C54B -55(3) .
